data_2105480
loop_
_publ_author_name
'Jones, Peter G.'
'Taouss, Christina'
'Teschmit, Nicole'
'Thomas, Lena'

_publ_section_title
;
 Methylthioureas and their morpholine and dioxane adducts;
 hydrogen-bonding patterns
;
_journal_coeditor_code GP5065
_journal_issue 4
_journal_name_full 'Acta Crystallographica Section B'
_journal_page_first 405
_journal_page_last 413
_journal_paper_doi 10.1107/S2052519213013481
_journal_volume 69
_journal_year 2013
_chemical_formula_sum 'C3 H8 N2 S'
_chemical_formula_weight 104.17
_space_group_IT_number 61
_symmetry_cell_setting orthorhombic
_symmetry_space_group_name_Hall '-P 2ac 2ab'
_symmetry_space_group_name_H-M 'P b c a'
_atom_sites_solution_hydrogens geom
_atom_sites_solution_primary direct
_atom_sites_solution_secondary difmap
_audit_creation_method SHELXL-97
_cell_angle_alpha 90.00
_cell_angle_beta 90.00
_cell_angle_gamma 90.00
_cell_formula_units_Z 8
_cell_length_a 6.15884(15)
_cell_length_b 11.5953(3)
_cell_length_c 14.6390(4)
_cell_measurement_reflns_used 13412
_cell_measurement_temperature 100(2)
_cell_measurement_theta_max 30.8818
_cell_measurement_theta_min 2.2361
_cell_volume 1045.42(5)
_computing_cell_refinement
;
CrysAlisPro, Oxford Diffraction Ltd.,
Version 1.171.35.19 (release 27-10-2011 CrysAlis171 .NET)
(compiled Oct 27 2011,15:02:11)
;
_computing_data_collection
;
CrysAlisPro, Oxford Diffraction Ltd.,
Version 1.171.35.19 (release 27-10-2011 CrysAlis171 .NET)
(compiled Oct 27 2011,15:02:11)
;
_computing_data_reduction
;
CrysAlisPro, Oxford Diffraction Ltd.,
Version 1.171.35.19 (release 27-10-2011 CrysAlis171 .NET)
(compiled Oct 27 2011,15:02:11)
;
_computing_molecular_graphics 'Bruker XP'
_computing_publication_material SHELXL-97
_computing_structure_refinement 'SHELXL-97 (Sheldrick, 1997)'
_computing_structure_solution 'SHELXS-97 (Sheldrick, 1990)'
_diffrn_ambient_temperature 100(2)
_diffrn_detector_area_resol_mean 16.1419
_diffrn_measured_fraction_theta_full 0.997
_diffrn_measured_fraction_theta_max 0.978
_diffrn_measurement_device_type 'Oxford Diffraction Xcalibur, Eos'
_diffrn_measurement_method \w-scan
_diffrn_radiation_monochromator graphite
_diffrn_radiation_source 'Enhance (Mo) X-ray Source'
_diffrn_radiation_type MoK\a
_diffrn_radiation_wavelength 0.71073
_diffrn_reflns_av_R_equivalents 0.0405
_diffrn_reflns_av_sigmaI/netI 0.0137
_diffrn_reflns_limit_h_max 8
_diffrn_reflns_limit_h_min -8
_diffrn_reflns_limit_k_max 16
_diffrn_reflns_limit_k_min -16
_diffrn_reflns_limit_l_max 20
_diffrn_reflns_limit_l_min -20
_diffrn_reflns_number 47980
_diffrn_reflns_theta_full 30.50
_diffrn_reflns_theta_max 30.94
_diffrn_reflns_theta_min 2.78
_exptl_absorpt_coefficient_mu 0.467
_exptl_absorpt_correction_T_max 1.00000
_exptl_absorpt_correction_T_min 0.97645
_exptl_absorpt_correction_type multi-scan
_exptl_absorpt_process_details
;
CrysAlisPro, Oxford Diffraction Ltd.,
Version 1.171.35.19 (release 27-10-2011 CrysAlis171 .NET)
(compiled Oct 27 2011,15:02:11)
;
_exptl_crystal_colour colourless
_exptl_crystal_density_diffrn 1.324
_exptl_crystal_density_method 'not measured'
_exptl_crystal_description tablet
_exptl_crystal_F_000 448
_exptl_crystal_size_max 0.20
_exptl_crystal_size_mid 0.20
_exptl_crystal_size_min 0.12
_refine_diff_density_max 0.357
_refine_diff_density_min -0.206
_refine_ls_extinction_method none
_refine_ls_goodness_of_fit_ref 1.068
_refine_ls_hydrogen_treatment mixed
_refine_ls_matrix_type full
_refine_ls_number_parameters 65
_refine_ls_number_reflns 1620
_refine_ls_number_restraints 0
_refine_ls_restrained_S_all 1.068
_refine_ls_R_factor_all 0.0316
_refine_ls_R_factor_gt 0.0256
_refine_ls_shift/su_max 0.004
_refine_ls_shift/su_mean 0.001
_refine_ls_structure_factor_coef Fsqd
_refine_ls_weighting_details 'calc w=1/[\s^2^(Fo^2^)+(0.0271P)^2^+0.4173P] where P=(Fo^2^+2Fc^2^)/3'
_refine_ls_weighting_scheme calc
_refine_ls_wR_factor_gt 0.0600
_refine_ls_wR_factor_ref 0.0625
_reflns_number_gt 1433
_reflns_number_total 1620
_reflns_threshold_expression >2sigma(I)
_cod_data_source_file gp5065.cif
_cod_data_source_block fichte
_cod_original_cell_volume 1045.42(4)
_cod_database_code 2105480
_cod_database_fobs_code 2105480

loop_
_symmetry_equiv_pos_as_xyz
'x, y, z'
'-x+1/2, -y, z+1/2'
'-x, y+1/2, -z+1/2'
'x+1/2, -y+1/2, -z'
'-x, -y, -z'
'x-1/2, y, -z-1/2'
'x, -y-1/2, z-1/2'
'-x-1/2, y-1/2, z'

loop_
_atom_site_type_symbol
_atom_site_label
_atom_site_fract_x
_atom_site_fract_y
_atom_site_fract_z
_atom_site_U_iso_or_equiv
_atom_site_adp_type
_atom_site_calc_flag
_atom_site_refinement_flags
_atom_site_occupancy
_atom_site_symmetry_multiplicity
S S1 0.86257(4) 0.342915(19) 0.560327(16) 0.01637(8) Uani d . 1 1
N N1 0.50612(13) 0.42782(7) 0.64388(5) 0.01555(16) Uani d . 1 1
N N3 0.73219(16) 0.55819(7) 0.57368(6) 0.01929(18) Uani d . 1 1
H H02 0.843(2) 0.5724(12) 0.5403(10) 0.026(4) Uiso d . 1 1
H H01 0.648(2) 0.6158(15) 0.5852(11) 0.033(4) Uiso d . 1 1
C C2 0.68672(15) 0.44830(7) 0.59527(6) 0.01367(17) Uani d . 1 1
C C11 0.43718(17) 0.31185(8) 0.66995(7) 0.01888(19) Uani d . 1 1
H H11A 0.5475 0.2559 0.6509 0.028 Uiso calc R 1 1
H H11B 0.2990 0.2937 0.6400 0.028 Uiso calc R 1 1
H H11C 0.4188 0.3081 0.7364 0.028 Uiso calc R 1 1
C C12 0.35777(17) 0.52175(9) 0.66800(7) 0.0209(2) Uani d . 1 1
H H12A 0.4311 0.5753 0.7096 0.031 Uiso calc R 1 1
H H12B 0.2288 0.4899 0.6980 0.031 Uiso calc R 1 1
H H12C 0.3142 0.5629 0.6125 0.031 Uiso calc R 1 1

loop_
_atom_site_aniso_label
_atom_site_aniso_U_11
_atom_site_aniso_U_22
_atom_site_aniso_U_33
_atom_site_aniso_U_12
_atom_site_aniso_U_13
_atom_site_aniso_U_23
S1 0.01796(13) 0.01046(12) 0.02067(13) 0.00102(8) 0.00495(8) 0.00125(8)
N1 0.0166(4) 0.0137(3) 0.0164(4) 0.0008(3) 0.0026(3) 0.0003(3)
N3 0.0221(4) 0.0104(4) 0.0254(4) 0.0012(3) 0.0067(4) 0.0015(3)
C2 0.0168(4) 0.0119(4) 0.0123(4) 0.0001(3) -0.0012(3) 0.0001(3)
C11 0.0190(5) 0.0172(4) 0.0204(5) -0.0036(4) 0.0027(4) 0.0021(3)
C12 0.0207(5) 0.0209(5) 0.0211(5) 0.0060(4) 0.0042(4) -0.0004(4)

loop_
_atom_type_symbol
_atom_type_description
_atom_type_scat_dispersion_real
_atom_type_scat_dispersion_imag
_atom_type_scat_source
C C 0.0033 0.0016 'International Tables Vol C Tables 4.2.6.8 and 6.1.1.4'
H H 0.0000 0.0000 'International Tables Vol C Tables 4.2.6.8 and 6.1.1.4'
N N 0.0061 0.0033 'International Tables Vol C Tables 4.2.6.8 and 6.1.1.4'
S S 0.1246 0.1234 'International Tables Vol C Tables 4.2.6.8 and 6.1.1.4'

loop_
_geom_angle_atom_site_label_1
_geom_angle_atom_site_label_2
_geom_angle_atom_site_label_3
_geom_angle
C2 N1 C11 122.85(8)
C2 N1 C12 120.89(8)
C11 N1 C12 116.11(8)
N1 C2 N3 117.77(8)
N1 C2 S1 123.84(7)
N3 C2 S1 118.39(7)
C2 N3 H02 119.0(10)
C2 N3 H01 124.4(10)
H02 N3 H01 116.2(13)
N1 C11 H11A 109.5
N1 C11 H11B 109.5
H11A C11 H11B 109.5
N1 C11 H11C 109.5
H11A C11 H11C 109.5
H11B C11 H11C 109.5
N1 C12 H12A 109.5
N1 C12 H12B 109.5
H12A C12 H12B 109.5
N1 C12 H12C 109.5
H12A C12 H12C 109.5
H12B C12 H12C 109.5

loop_
_geom_bond_atom_site_label_1
_geom_bond_atom_site_label_2
_geom_bond_distance
S1 C2 1.7111(9)
N1 C2 1.3416(12)
N1 C11 1.4608(12)
N1 C12 1.4649(12)
N3 C2 1.3423(12)
N3 H02 0.854(15)
N3 H01 0.861(17)
C11 H11A 0.9800
C11 H11B 0.9800
C11 H11C 0.9800
C12 H12A 0.9800
C12 H12B 0.9800
C12 H12C 0.9800

loop_
_geom_hbond_atom_site_label_D
_geom_hbond_atom_site_label_H
_geom_hbond_atom_site_label_A
_geom_hbond_site_symmetry_A
_geom_hbond_distance_DH
_geom_hbond_distance_HA
_geom_hbond_distance_DA
_geom_hbond_angle_DHA
N3 H02 S1 5_766 0.854(15) 2.535(15) 3.3752(9) 167.9(13)
N3 H01 S1 8_765 0.861(17) 2.660(17) 3.3584(9) 139.1(13)

loop_
_geom_torsion_atom_site_label_1
_geom_torsion_atom_site_label_2
_geom_torsion_atom_site_label_3
_geom_torsion_atom_site_label_4
_geom_torsion
C11 N1 C2 N3 178.75(9)
C12 N1 C2 N3 3.34(14)
C11 N1 C2 S1 -1.84(13)
C12 N1 C2 S1 -177.25(7)
